data_4322338
loop_
_publ_author_name
'F. Albert Cotton'
'Evgeny V. Dikarev'
'Santiago Herrero'
'Barbara Modec'

_publ_section_title
;
 Mixed Chloride/Amine Complexes of Dimolybdenum(II,II). 4. Rotational
 Isomers of Mo2Cl4(R-py)4 (R-py = 4-Picoline, 3,5-Lutidine, and
 4-tert-Butylpyridine)
;
_journal_name_full 'Inorganic Chemistry'
_journal_page_first 4882
_journal_page_last 4887
_journal_paper_doi 10.1021/ic990728k
_journal_volume 38
_journal_year 1999
_chemical_compound_source synthesized
_chemical_formula_analytical 'not measured'
_chemical_formula_moiety 'Mo2 Cl4 (N C5 H3 (C H3)2)4'
_chemical_formula_structural '1,3,5,7 (D2h)-Mo2Cl4(3,5-lut)4'
_chemical_formula_sum 'C28 H36 Cl4 Mo2 N4'
_chemical_formula_weight 762.29
_chemical_melting_point ?
_chemical_name_systematic
; 
 Bis(trans-dichloro-bis(3,5-di-methylpyridine))-di-molybdenum,
 D2h-isomer
;
_space_group_IT_number 14
_symmetry_cell_setting monoclinic
_symmetry_space_group_name_Hall '-P 2ybc'
_symmetry_space_group_name_H-M 'P 1 21/c 1'
_atom_sites_solution_hydrogens geom
_atom_sites_solution_primary direct
_atom_sites_solution_secondary difmap
_audit_creation_method SHELXL
_cell_angle_alpha 90.00
_cell_angle_beta 90.670(8)
_cell_angle_gamma 90.00
_cell_formula_units_Z 4
_cell_length_a 14.838(1)
_cell_length_b 14.762(1)
_cell_length_c 14.434(2)
_cell_measurement_reflns_used 244
_cell_measurement_temperature 213(2)
_cell_measurement_theta_max 20.8
_cell_measurement_theta_min 8.0
_cell_volume 3161.4(5)
_computing_cell_refinement 'MADNES (Enraf-Nonius, 1989)'
_computing_data_collection 'MADNES (Enraf-Nonius, 1989)'
_computing_data_reduction 'PROCOR (Kabsch, 1988)'
_computing_molecular_graphics 'SHELXTL V.5 (Siemens, 1994)'
_computing_publication_material CIFTAB
_computing_structure_refinement 'SHELXL-93 (Sheldrick, 1993)'
_computing_structure_solution 'SHELXTL V.5 (Siemens, 1994)'
_diffrn_ambient_temperature 213(2)
_diffrn_measurement_device 'Nonius FAST area detector'
_diffrn_measurement_method 'Ellipsoid-mask fitting'
_diffrn_radiation_monochromator graphite
_diffrn_radiation_source 'fine-focus sealed tube'
_diffrn_radiation_type MoK\a
_diffrn_radiation_wavelength 0.71073
_diffrn_reflns_av_R_equivalents 0.0538
_diffrn_reflns_av_sigmaI/netI 0.0347
_diffrn_reflns_limit_h_max 15
_diffrn_reflns_limit_h_min -15
_diffrn_reflns_limit_k_max 15
_diffrn_reflns_limit_k_min -15
_diffrn_reflns_limit_l_max 15
_diffrn_reflns_limit_l_min -12
_diffrn_reflns_number 14382
_diffrn_reflns_theta_max 22.51
_diffrn_reflns_theta_min 2.39
_diffrn_standards_number 'none (area detector data)'
_exptl_absorpt_coefficient_mu 1.156
_exptl_absorpt_correction_type none
_exptl_crystal_colour red
_exptl_crystal_density_diffrn 1.602
_exptl_crystal_density_meas ?
_exptl_crystal_density_method none
_exptl_crystal_description block-shaped
_exptl_crystal_F_000 1536
_exptl_crystal_size_max 0.18
_exptl_crystal_size_mid 0.08
_exptl_crystal_size_min 0.08
_refine_diff_density_max 1.115
_refine_diff_density_min -0.372
_refine_diff_density_rms 0.104
_refine_ls_extinction_coef noref
_refine_ls_extinction_method none
_refine_ls_goodness_of_fit_all 1.136
_refine_ls_goodness_of_fit_obs 1.129
_refine_ls_hydrogen_treatment noref
_refine_ls_matrix_type full
_refine_ls_number_parameters 351
_refine_ls_number_reflns 4123
_refine_ls_number_restraints 0
_refine_ls_restrained_S_all 1.139
_refine_ls_restrained_S_obs 1.129
_refine_ls_R_factor_all 0.0405
_refine_ls_R_factor_obs 0.0341
_refine_ls_shift/esd_max 0.001
_refine_ls_shift/esd_mean 0.000
_refine_ls_structure_factor_coef Fsqd
_refine_ls_weighting_details 'w=1/[\s^2^(Fo^2^)+(0.0290P)^2^+8.6187P] where P=(Fo^2^+2Fc^2^)/3'
_refine_ls_weighting_scheme calc
_refine_ls_wR_factor_all 0.0855
_refine_ls_wR_factor_obs 0.0795
_reflns_number_observed 3661
_reflns_number_total 4123
_reflns_observed_criterion >2sigma(I)
_cod_data_source_file ic990728k_4.cif
_cod_data_source_block Mo2Cl4(3,5-lut)4_(2a)
_cod_depositor_comments
;
The following automatic conversions were performed:

'_chemical_melting_point' value 'not measured' was changed to '?' -
the value is undefined or not given.

Automatic conversion script
Id: cif_fix_values 1673 2011-04-08 12:14:43Z adriana 

The following automatic conversions were performed:

'_exptl_crystal_density_meas' value 'not measured' was changed to '?'
- the value is perceived as not measured.

Automatic conversion script
Id: cif_fix_values 3008 2015-01-20 13:52:24Z robertas 

The following automatic conversions were performed:

'_refine_ls_weighting_scheme' value 'calc
w=1/[\s^2^(Fo^2^)+(0.0290P)^2^+8.6187P] where P=(Fo^2^+2Fc^2^)/3' was
changed to 'calc'. New tag '_refine_ls_weighting_details' was
created. The value of the new tag was set to
'w=1/[\s^2^(Fo^2^)+(0.0290P)^2^+8.6187P] where P=(Fo^2^+2Fc^2^)/3'.

Automatic conversion script
Id: cif_fix_values 3143 2015-03-26 13:38:13Z robertas 
;
_cod_database_code 4322338

loop_
_symmetry_equiv_pos_as_xyz
'x, y, z'
'-x, y+1/2, -z+1/2'
'-x, -y, -z'
'x, -y-1/2, z-1/2'

loop_
_atom_site_aniso_label
_atom_site_aniso_U_11
_atom_site_aniso_U_22
_atom_site_aniso_U_33
_atom_site_aniso_U_23
_atom_site_aniso_U_13
_atom_site_aniso_U_12
Mo1 0.0144(2) 0.0138(2) 0.0194(2) -0.00109(15) 0.0004(2) 0.00083(14)
Mo2 0.0138(2) 0.0120(2) 0.0193(2) -0.00091(15) 0.00043(15) 0.00077(14)
Cl1 0.0278(6) 0.0222(6) 0.0282(6) 0.0055(5) 0.0062(5) -0.0002(5)
Cl2 0.0246(6) 0.0258(6) 0.0392(7) -0.0049(5) 0.0011(5) -0.0078(5)
Cl3 0.0225(6) 0.0185(6) 0.0349(7) -0.0034(5) -0.0009(5) -0.0046(4)
Cl4 0.0251(6) 0.0205(6) 0.0275(6) 0.0043(5) 0.0043(5) -0.0019(4)
N1 0.021(2) 0.026(2) 0.017(2) 0.004(2) -0.002(2) 0.004(2)
N2 0.017(2) 0.017(2) 0.024(2) -0.006(2) 0.000(2) 0.0003(15)
N3 0.022(2) 0.019(2) 0.022(2) -0.002(2) 0.005(2) 0.002(2)
N4 0.016(2) 0.024(2) 0.019(2) 0.003(2) 0.0001(15) 0.005(2)
C1 0.030(3) 0.023(3) 0.018(2) 0.002(2) 0.002(2) 0.010(2)
C2 0.040(3) 0.029(3) 0.025(3) 0.007(2) 0.009(2) 0.012(2)
C3 0.038(3) 0.052(4) 0.028(3) 0.005(3) 0.003(2) 0.031(3)
C4 0.030(3) 0.050(4) 0.026(3) -0.007(2) -0.006(2) 0.016(2)
C5 0.025(3) 0.036(3) 0.024(3) -0.004(2) -0.003(2) 0.006(2)
C6 0.055(3) 0.024(3) 0.054(4) -0.003(3) 0.012(3) 0.018(3)
C7 0.027(3) 0.082(5) 0.069(4) -0.022(4) -0.013(3) 0.019(3)
C8 0.027(2) 0.023(3) 0.022(2) -0.002(2) -0.002(2) 0.001(2)
C9 0.033(3) 0.018(2) 0.021(2) -0.002(2) -0.004(2) 0.008(2)
C10 0.033(3) 0.028(3) 0.020(2) 0.005(2) 0.005(2) 0.017(2)
C11 0.028(3) 0.028(3) 0.022(3) 0.005(2) 0.003(2) 0.006(2)
C12 0.025(3) 0.021(2) 0.024(2) 0.003(2) 0.004(2) 0.002(2)
C13 0.056(3) 0.023(3) 0.034(3) -0.001(2) -0.005(3) 0.012(2)
C14 0.029(3) 0.033(3) 0.051(3) 0.009(3) 0.016(2) 0.008(2)
C15 0.026(3) 0.019(2) 0.021(2) 0.004(2) 0.003(2) 0.003(2)
C16 0.027(3) 0.029(3) 0.018(2) 0.007(2) 0.003(2) 0.009(2)
C17 0.034(3) 0.031(3) 0.019(2) -0.004(2) 0.003(2) 0.021(2)
C18 0.035(3) 0.024(3) 0.022(3) -0.003(2) 0.001(2) 0.005(2)
C19 0.023(2) 0.020(2) 0.032(3) -0.002(2) 0.001(2) -0.001(2)
C20 0.022(3) 0.043(3) 0.040(3) -0.002(3) 0.007(2) 0.007(2)
C21 0.044(3) 0.033(3) 0.045(3) -0.013(3) 0.002(3) 0.004(2)
C22 0.024(2) 0.021(3) 0.022(2) 0.000(2) 0.005(2) 0.001(2)
C23 0.040(3) 0.021(3) 0.019(2) 0.003(2) 0.009(2) 0.009(2)
C24 0.036(3) 0.033(3) 0.026(3) -0.002(2) -0.003(2) 0.017(2)
C25 0.025(3) 0.033(3) 0.034(3) -0.003(2) -0.004(2) 0.008(2)
C26 0.023(3) 0.026(3) 0.031(3) -0.001(2) -0.001(2) 0.001(2)
C27 0.049(3) 0.025(3) 0.060(4) 0.008(3) 0.014(3) 0.011(2)
C28 0.029(3) 0.051(4) 0.070(4) -0.001(3) -0.008(3) 0.012(3)

loop_
_atom_site_label
_atom_site_type_symbol
_atom_site_fract_x
_atom_site_fract_y
_atom_site_fract_z
_atom_site_U_iso_or_equiv
_atom_site_thermal_displace_type
_atom_site_occupancy
_atom_site_calc_flag
_atom_site_refinement_flags
_atom_site_disorder_group
Mo1 Mo 0.22801(2) 0.42367(2) 0.16981(2) 0.01587(13) Uani 1 d . .
Mo2 Mo 0.26774(2) 0.43669(2) 0.31234(2) 0.01505(13) Uani 1 d . .
Cl1 Cl 0.31061(7) 0.53028(7) 0.07543(8) 0.0260(3) Uani 1 d . .
Cl2 Cl 0.11428(7) 0.30775(8) 0.17227(8) 0.0298(3) Uani 1 d . .
Cl3 Cl 0.37887(7) 0.55629(7) 0.30718(8) 0.0253(3) Uani 1 d . .
Cl4 Cl 0.18087(7) 0.33076(7) 0.40336(8) 0.0244(3) Uani 1 d . .
N1 N 0.1191(2) 0.5287(2) 0.1596(2) 0.0217(8) Uani 1 d . .
N2 N 0.3300(2) 0.3218(2) 0.1240(2) 0.0196(8) Uani 1 d . .
N3 N 0.1666(2) 0.5371(2) 0.3647(2) 0.0209(8) Uani 1 d . .
N4 N 0.3797(2) 0.3341(2) 0.3266(2) 0.0198(8) Uani 1 d . .
C1 C 0.1399(3) 0.6147(3) 0.1785(3) 0.0236(10) Uani 1 d . .
H1 H 0.2000(3) 0.6285(3) 0.1940(3) 0.028 Uiso 1 calc R .
C2 C 0.0777(3) 0.6849(3) 0.1765(3) 0.0313(12) Uani 1 d . .
C3 C -0.0102(3) 0.6630(4) 0.1514(3) 0.0393(14) Uani 1 d . .
H3 H -0.0544(3) 0.7086(4) 0.1495(3) 0.047 Uiso 1 calc R .
C4 C -0.0331(3) 0.5753(4) 0.1295(3) 0.0353(13) Uani 1 d . .
C5 C 0.0337(3) 0.5104(3) 0.1344(3) 0.0283(11) Uani 1 d . .
H5 H 0.0186(3) 0.4503(3) 0.1194(3) 0.034 Uiso 1 calc R .
C6 C 0.1051(4) 0.7803(3) 0.1990(4) 0.0443(14) Uani 1 d . .
H6A H 0.1650(11) 0.7803(4) 0.2265(23) 0.066 Uiso 1 calc R .
H6B H 0.0628(14) 0.8062(9) 0.2424(20) 0.066 Uiso 1 calc R .
H6C H 0.1051(23) 0.8162(7) 0.1427(6) 0.066 Uiso 1 calc R .
C7 C -0.1281(4) 0.5489(5) 0.1015(5) 0.060(2) Uani 1 d . .
H7A H -0.1583(10) 0.5222(27) 0.1542(10) 0.089 Uiso 1 calc R .
H7B H -0.1261(4) 0.5053(23) 0.0514(21) 0.089 Uiso 1 calc R .
H7C H -0.1609(10) 0.6023(7) 0.0812(28) 0.089 Uiso 1 calc R .
C8 C 0.3102(3) 0.2362(3) 0.1028(3) 0.0239(10) Uani 1 d . .
H8 H 0.2493(3) 0.2188(3) 0.1016(3) 0.029 Uiso 1 calc R .
C9 C 0.3748(3) 0.1711(3) 0.0823(3) 0.0239(10) Uani 1 d . .
C10 C 0.4634(3) 0.1985(3) 0.0830(3) 0.0271(11) Uani 1 d . .
H10 H 0.5089(3) 0.1563(3) 0.0695(3) 0.033 Uiso 1 calc R .
C11 C 0.4868(3) 0.2872(3) 0.1033(3) 0.0261(11) Uani 1 d . .
C12 C 0.4173(3) 0.3463(3) 0.1227(3) 0.0230(10) Uani 1 d . .
H12 H 0.4319(3) 0.4070(3) 0.1357(3) 0.028 Uiso 1 calc R .
C13 C 0.3485(4) 0.0742(3) 0.0642(4) 0.0377(13) Uani 1 d . .
H13A H 0.2873(9) 0.0721(4) 0.0399(22) 0.057 Uiso 1 calc R .
H13B H 0.3520(22) 0.0401(6) 0.1215(6) 0.057 Uiso 1 calc R .
H13C H 0.3891(14) 0.0480(8) 0.0194(18) 0.057 Uiso 1 calc R .
C14 C 0.5830(3) 0.3183(3) 0.1065(4) 0.0371(13) Uani 1 d . .
H14A H 0.6045(8) 0.3264(22) 0.0438(4) 0.056 Uiso 1 calc R .
H14B H 0.6197(5) 0.2732(11) 0.1380(21) 0.056 Uiso 1 calc R .
H14C H 0.5870(5) 0.3753(12) 0.1396(21) 0.056 Uiso 1 calc R .
C15 C 0.0785(3) 0.5153(3) 0.3632(3) 0.0222(10) Uani 1 d . .
H15 H 0.0616(3) 0.4578(3) 0.3409(3) 0.027 Uiso 1 calc R .
C16 C 0.0115(3) 0.5734(3) 0.3929(3) 0.0247(11) Uani 1 d . .
C17 C 0.0382(3) 0.6578(3) 0.4265(3) 0.0280(11) Uani 1 d . .
H17 H -0.0052(3) 0.6987(3) 0.4484(3) 0.034 Uiso 1 calc R .
C18 C 0.1284(3) 0.6820(3) 0.4278(3) 0.0272(11) Uani 1 d . .
C19 C 0.1894(3) 0.6185(3) 0.3973(3) 0.0249(10) Uani 1 d . .
H19 H 0.2509(3) 0.6336(3) 0.3996(3) 0.030 Uiso 1 calc R .
C20 C -0.0857(3) 0.5472(4) 0.3864(4) 0.0351(12) Uani 1 d . .
H20A H -0.1176(5) 0.5898(13) 0.3468(19) 0.053 Uiso 1 calc R .
H20B H -0.1117(6) 0.5479(22) 0.4477(5) 0.053 Uiso 1 calc R .
H20C H -0.0908(3) 0.4867(10) 0.3605(22) 0.053 Uiso 1 calc R .
C21 C 0.1592(4) 0.7747(3) 0.4571(4) 0.0405(13) Uani 1 d . .
H21A H 0.1090(7) 0.8074(9) 0.4838(22) 0.061 Uiso 1 calc R .
H21B H 0.1810(21) 0.8075(9) 0.4036(5) 0.061 Uiso 1 calc R .
H21C H 0.2073(16) 0.7692(3) 0.5028(18) 0.061 Uiso 1 calc R .
C22 C 0.3600(3) 0.2455(3) 0.3247(3) 0.0222(10) Uani 1 d . .
H22 H 0.2998(3) 0.2284(3) 0.3136(3) 0.027 Uiso 1 calc R .
C23 C 0.4232(3) 0.1778(3) 0.3382(3) 0.0264(11) Uani 1 d . .
C24 C 0.5114(3) 0.2039(3) 0.3530(3) 0.0316(12) Uani 1 d . .
H24 H 0.5563(3) 0.1596(3) 0.3607(3) 0.038 Uiso 1 calc R .
C25 C 0.5345(3) 0.2939(3) 0.3567(3) 0.0306(11) Uani 1 d . .
C26 C 0.4663(3) 0.3567(3) 0.3438(3) 0.0267(11) Uani 1 d . .
H26 H 0.4812(3) 0.4186(3) 0.3472(3) 0.032 Uiso 1 calc R .
C27 C 0.3956(4) 0.0801(3) 0.3351(4) 0.0443(14) Uani 1 d . .
H27A H 0.3376(12) 0.0746(4) 0.3039(23) 0.066 Uiso 1 calc R .
H27B H 0.3912(24) 0.0568(7) 0.3977(4) 0.066 Uiso 1 calc R .
H27C H 0.4403(13) 0.0455(5) 0.3016(22) 0.066 Uiso 1 calc R .
C28 C 0.6304(3) 0.3236(4) 0.3745(4) 0.050(2) Uani 1 d . .
H28A H 0.6362(7) 0.3464(25) 0.4373(10) 0.075 Uiso 1 calc R .
H28B H 0.6460(9) 0.3712(19) 0.3311(18) 0.075 Uiso 1 calc R .
H28C H 0.6706(4) 0.2725(7) 0.3664(27) 0.075 Uiso 1 calc R .

loop_
_atom_type_symbol
_atom_type_description
_atom_type_scat_dispersion_real
_atom_type_scat_dispersion_imag
_atom_type_scat_source
C C 0.0033 0.0016 'International Tables Vol C Tables 4.2.6.8 and 6.1.1.4'
H H 0.0000 0.0000 'International Tables Vol C Tables 4.2.6.8 and 6.1.1.4'
N N 0.0061 0.0033 'International Tables Vol C Tables 4.2.6.8 and 6.1.1.4'
Cl Cl 0.1484 0.1585 'International Tables Vol C Tables 4.2.6.8 and 6.1.1.4'
Mo Mo -1.6832 0.6857 'International Tables Vol C Tables 4.2.6.8 and 6.1.1.4'

loop_
_geom_angle_atom_site_label_1
_geom_angle_atom_site_label_2
_geom_angle_atom_site_label_3
_geom_angle
_geom_angle_site_symmetry_1
_geom_angle_site_symmetry_3
_geom_angle_publ_flag
Mo2 Mo1 N2 99.46(9) . . y
Mo2 Mo1 N1 101.01(9) . . y
N2 Mo1 N1 159.06(13) . . y
Mo2 Mo1 Cl2 103.60(3) . . y
N2 Mo1 Cl2 90.20(9) . . y
N1 Mo1 Cl2 89.28(10) . . y
Mo2 Mo1 Cl1 110.26(3) . . y
N2 Mo1 Cl1 85.52(9) . . y
N1 Mo1 Cl1 83.30(9) . . y
Cl2 Mo1 Cl1 146.12(4) . . y
Mo1 Mo2 N3 101.83(9) . . y
Mo1 Mo2 N4 102.79(9) . . y
N3 Mo2 N4 155.03(13) . . y
Mo1 Mo2 Cl3 102.48(3) . . y
N3 Mo2 Cl3 89.25(9) . . y
N4 Mo2 Cl3 89.50(9) . . y
Mo1 Mo2 Cl4 108.70(3) . . y
N3 Mo2 Cl4 83.22(9) . . y
N4 Mo2 Cl4 85.01(9) . . y
Cl3 Mo2 Cl4 148.79(4) . . y
C1 N1 C5 117.5(4) . . n
C1 N1 Mo1 118.6(3) . . n
C5 N1 Mo1 123.8(3) . . n
C8 N2 C12 117.5(4) . . n
C8 N2 Mo1 123.8(3) . . n
C12 N2 Mo1 118.6(3) . . n
C19 N3 C15 117.7(4) . . n
C19 N3 Mo2 123.1(3) . . n
C15 N3 Mo2 119.3(3) . . n
C22 N4 C26 116.9(4) . . n
C22 N4 Mo2 119.6(3) . . n
C26 N4 Mo2 123.3(3) . . n
N1 C1 C2 123.6(4) . . n
C3 C2 C1 117.0(5) . . n
C3 C2 C6 121.8(4) . . n
C1 C2 C6 121.2(5) . . n
C4 C3 C2 120.6(4) . . n
C3 C4 C5 117.8(5) . . n
C3 C4 C7 122.1(5) . . n
C5 C4 C7 120.1(5) . . n
N1 C5 C4 123.4(5) . . n
N2 C8 C9 123.6(4) . . n
C10 C9 C8 117.2(4) . . n
C10 C9 C13 121.8(4) . . n
C8 C9 C13 121.0(4) . . n
C9 C10 C11 121.1(4) . . n
C12 C11 C10 117.0(4) . . n
C12 C11 C14 120.8(4) . . n
C10 C11 C14 122.1(4) . . n
N2 C12 C11 123.6(4) . . n
N3 C15 C16 123.2(4) . . n
C15 C16 C17 117.4(4) . . n
C15 C16 C20 121.0(4) . . n
C17 C16 C20 121.6(4) . . n
C18 C17 C16 120.4(4) . . n
C19 C18 C17 117.3(4) . . n
C19 C18 C21 120.7(4) . . n
C17 C18 C21 121.9(4) . . n
N3 C19 C18 124.1(4) . . n
N4 C22 C23 123.7(4) . . n
C24 C23 C22 117.5(4) . . n
C24 C23 C27 122.1(4) . . n
C22 C23 C27 120.4(4) . . n
C25 C24 C23 120.8(4) . . n
C24 C25 C26 117.5(4) . . n
C24 C25 C28 121.5(4) . . n
C26 C25 C28 120.9(5) . . n
N4 C26 C25 123.5(4) . . n

loop_
_geom_bond_atom_site_label_1
_geom_bond_atom_site_label_2
_geom_bond_distance
_geom_bond_site_symmetry_2
_geom_bond_publ_flag
Mo1 Mo2 2.1421(6) . y
Mo1 N2 2.239(3) . y
Mo1 N1 2.243(3) . y
Mo1 Cl2 2.4039(11) . y
Mo1 Cl1 2.4236(11) . y
Mo2 N3 2.247(3) . y
Mo2 N4 2.255(3) . y
Mo2 Cl3 2.4175(11) . y
Mo2 Cl4 2.4233(11) . y
N1 C1 1.334(6) . n
N1 C5 1.341(6) . n
N2 C8 1.333(6) . n
N2 C12 1.345(5) . n
N3 C19 1.332(6) . n
N3 C15 1.347(5) . n
N4 C22 1.340(6) . n
N4 C26 1.348(5) . n
C1 C2 1.389(6) . n
C2 C3 1.387(7) . n
C2 C6 1.500(7) . n
C3 C4 1.375(8) . n
C4 C5 1.380(7) . n
C4 C7 1.513(7) . n
C8 C9 1.390(6) . n
C9 C10 1.376(7) . n
C9 C13 1.505(7) . n
C10 C11 1.384(7) . n
C11 C12 1.382(6) . n
C11 C14 1.500(7) . n
C15 C16 1.384(6) . n
C16 C17 1.394(7) . n
C16 C20 1.495(6) . n
C17 C18 1.385(7) . n
C18 C19 1.378(6) . n
C18 C21 1.503(7) . n
C22 C23 1.382(6) . n
C23 C24 1.379(7) . n
C23 C27 1.501(7) . n
C24 C25 1.371(7) . n
C25 C26 1.384(6) . n
C25 C28 1.508(7) . n

loop_
_geom_torsion_atom_site_label_1
_geom_torsion_atom_site_label_2
_geom_torsion_atom_site_label_3
_geom_torsion_atom_site_label_4
_geom_torsion
_geom_torsion_site_symmetry_1
_geom_torsion_site_symmetry_2
_geom_torsion_site_symmetry_3
_geom_torsion_site_symmetry_4
_geom_torsion_publ_flag
N1 Mo1 Mo2 N3 5.26(13) . . . . y
N2 Mo1 Mo2 N4 -3.43(13) . . . . y
Cl1 Mo1 Mo2 Cl3 0.24(4) . . . . y
Cl2 Mo1 Mo2 Cl4 0.08(4) . . . . y
